data_4038974
loop_
_publ_author_name
'Bonello, R. Owen'
'Pitak, Mateusz B.'
'Coles, Simon J.'
'Hallett, Andrew J.'
'Fallis, Ian A.'
'Pope, Simon J.A.'

_publ_section_title
;
 Synthesis and characterisation of phosphorescent rhenium(I) complexes of
 hydroxy- and methoxy-substituted imidazo[4,5- f ]-1,10-phenanthroline
 ligands
;
_journal_name_full 'Journal of Organometallic Chemistry'
_journal_page_first 39
_journal_page_last 47
_journal_paper_doi 10.1016/j.jorganchem.2017.04.021
_journal_volume 841
_journal_year 2017
_chemical_formula_moiety 'C35 H30 Br N4 O6 Re'
_chemical_formula_sum 'C35 H30 Br N4 O6 Re'
_chemical_formula_weight 868.74
_space_group_crystal_system monoclinic
_space_group_IT_number 14
_space_group_name_Hall '-P 2ybc'
_space_group_name_H-M_alt 'P 1 21/c 1'
_atom_sites_solution_hydrogens geom
_cell_angle_alpha 90
_cell_angle_beta 93.380(7)
_cell_angle_gamma 90
_cell_formula_units_Z 4
_cell_length_a 11.686(5)
_cell_length_b 12.634(5)
_cell_length_c 24.0993(10)
_cell_measurement_reflns_used 11052
_cell_measurement_temperature 100(2)
_cell_measurement_theta_max 27.4
_cell_measurement_theta_min 2.3
_cell_volume 3552(2)
_computing_cell_refinement 'CrystalClear-SM Expert 2.0 r11 (Rigaku, 2011)'
_computing_data_collection 'CrystalClear-SM Expert 2.0 r11 (Rigaku, 2011)'
_computing_data_reduction 'CrystalClear-SM Expert 2.0 r11 (Rigaku, 2011)'
_computing_molecular_graphics 'Olex2 (Dolomanov et al., 2009)'
_computing_publication_material 'Olex2 (Dolomanov et al., 2009)'
_computing_structure_refinement 'ShelXL (Sheldrick, 2015)'
_computing_structure_solution 'SHELXL-97 (Sheldrick, 2008)'
_diffrn_ambient_temperature 100(2)
_diffrn_detector CCD
_diffrn_detector_area_resol_mean 28.5714
_diffrn_measured_fraction_theta_full 0.998
_diffrn_measured_fraction_theta_max 0.998
_diffrn_measurement_device
;
AFC12 (Right): Kappa 3 circle
;
_diffrn_measurement_device_type
;
Rigaku Saturn724+ (2x2 bin mode)
;
_diffrn_measurement_method 'profile data from \w-scans'
_diffrn_measurement_specimen_support Mitegen
_diffrn_radiation_monochromator Confocal
_diffrn_radiation_type 'Mo K\a'
_diffrn_radiation_wavelength 0.71075
_diffrn_reflns_av_R_equivalents 0.1111
_diffrn_reflns_av_unetI/netI 0.0670
_diffrn_reflns_Laue_measured_fraction_full 0.998
_diffrn_reflns_Laue_measured_fraction_max 0.998
_diffrn_reflns_limit_h_max 15
_diffrn_reflns_limit_h_min -15
_diffrn_reflns_limit_k_max 16
_diffrn_reflns_limit_k_min -16
_diffrn_reflns_limit_l_max 31
_diffrn_reflns_limit_l_min -29
_diffrn_reflns_number 61116
_diffrn_reflns_point_group_measured_fraction_full 0.998
_diffrn_reflns_point_group_measured_fraction_max 0.998
_diffrn_reflns_theta_full 25.026
_diffrn_reflns_theta_max 27.42
_diffrn_reflns_theta_min 1.61
_diffrn_source 'Rotating Anode'
_diffrn_source_current 55.0
_diffrn_source_power 2.5
_diffrn_source_voltage 45.0
_exptl_absorpt_coefficient_mu 4.594
_exptl_absorpt_correction_T_max 0.9137
_exptl_absorpt_correction_T_min 0.8028
_exptl_absorpt_correction_type multi-scan
_exptl_absorpt_process_details 'CrystalClear-SM Expert 2.0 r11 (Rigaku, 2011)'
_exptl_crystal_colour yellow
_exptl_crystal_density_diffrn 1.625
_exptl_crystal_description block
_exptl_crystal_F_000 1704
_exptl_crystal_size_max 0.05
_exptl_crystal_size_mid 0.02
_exptl_crystal_size_min 0.02
_refine_diff_density_max 1.419
_refine_diff_density_min -0.813
_refine_diff_density_rms 0.160
_refine_ls_extinction_coef .
_refine_ls_extinction_method none
_refine_ls_goodness_of_fit_ref 1.318
_refine_ls_hydrogen_treatment constr
_refine_ls_matrix_type full
_refine_ls_number_parameters 461
_refine_ls_number_reflns 6269
_refine_ls_number_restraints 53
_refine_ls_restrained_S_all 1.314
_refine_ls_R_factor_all 0.0825
_refine_ls_R_factor_gt 0.0742
_refine_ls_shift/su_max 0.001
_refine_ls_shift/su_mean 0.000
_refine_ls_structure_factor_coef Fsqd
_refine_ls_weighting_details 'w=1/[\s^2^(Fo^2^)+(0.0475P)^2^+19.7470P] where P=(Fo^2^+2Fc^2^)/3'
_refine_ls_weighting_scheme calc
_refine_ls_wR_factor_gt 0.1620
_refine_ls_wR_factor_ref 0.1660
_reflns_Friedel_coverage 0.000
_reflns_Friedel_fraction_full .
_reflns_Friedel_fraction_max .
_reflns_number_gt 5733
_reflns_number_total 6269
_reflns_threshold_expression 'I > 2\s(I)'
_cod_data_source_file 2012ncs0441.cif
_cod_data_source_block 2012ncs0441
_cod_database_code 4038974
_shelx_space_group_comment
;
The symmetry employed for this shelxl refinement is uniquely defined
by the following loop, which should always be used as a source of
symmetry information in preference to the above space-group names.
They are only intended as comments.
;
_shelx_estimated_absorpt_t_max 0.914
_shelx_estimated_absorpt_t_min 0.803
_olex2_refinement_description
;
1. Fixed Uiso
 At 1.2 times of:
  All C(H) groups
 At 1.5 times of:
  All C(H,H,H) groups
2. Restrained distances
 C29-C30A
 1.54 with sigma of 0.02
 C29-C30B
 1.54 with sigma of 0.02
 C29-C31A
 1.54 with sigma of 0.02
 C29-C32B
 1.54 with sigma of 0.02
 C29-C32A
 1.54 with sigma of 0.02
3. Rigid bond restraints
 C30A, C31A, C32A, C32B, C30B, C32B
 with sigma for 1-2 distances of 0.01 and sigma for 1-3 distances of 0.01
4. Uiso/Uaniso restraints and constraints
C30A \\sim C31A \\sim C32A \\sim C32B \\sim C30B \\sim C32B: within 1.7A with
sigma of 0.04 and sigma for terminal atoms of 0.08
5. Rigid body (RIGU) restrains
 C31A, C31B, C32A, C32B, C30A, C30B, C29
 with sigma for 1-2 distances of 0.004 and sigma for 1-3 distances of 0.004
6. Others
 Sof(C32B)=Sof(H32D)=Sof(H32E)=Sof(H32F)=Sof(C30B)=Sof(H30D)=Sof(H30E)=
 Sof(H30F)=Sof(C31B)=Sof(H31D)=Sof(H31E)=Sof(H31F)=1-FVAR(1)
 Sof(C30A)=Sof(H30A)=Sof(H30B)=Sof(H30C)=Sof(C31A)=Sof(H31A)=Sof(H31B)=
 Sof(H31C)=Sof(C32A)=Sof(H32A)=Sof(H32B)=Sof(H32C)=FVAR(1)
7.a Aromatic/amide H refined with riding coordinates:
 C2(H2), C6(H6), C14(H14), C15(H15), C16(H16), C19(H19), C20(H20), C21(H21),
 C24(H24), C25(H25), C27(H27), C28(H28)
7.b Idealised Me refined as rotating group:
 C7(H7A,H7B,H7C), C8(H8A,H8B,H8C), C9(H9A,H9B,H9C), C30A(H30A,H30B,H30C),
 C31A(H31A,H31B,H31C), C32A(H32A,H32B,H32C), C32B(H32D,H32E,H32F), C30B(H30D,
 H30E,H30F), C31B(H31D,H31E,H31F)
;
_shelx_shelxl_version_number 2014/7
_olex2_submission_special_instructions 'No special instructions were received'

loop_
_space_group_symop_operation_xyz
'x, y, z'
'-x, y+1/2, -z+1/2'
'-x, -y, -z'
'x, -y-1/2, z-1/2'

loop_
_atom_site_label
_atom_site_type_symbol
_atom_site_fract_x
_atom_site_fract_y
_atom_site_fract_z
_atom_site_U_iso_or_equiv
_atom_site_adp_type
_atom_site_occupancy
_atom_site_site_symmetry_order
_atom_site_calc_flag
_atom_site_refinement_flags_posn
_atom_site_refinement_flags_adp
_atom_site_refinement_flags_occupancy
_atom_site_disorder_assembly
_atom_site_disorder_group
C1 C 0.4975(8) -0.2085(8) 0.1809(4) 0.039(2) Uani 1 1 d . . . . .
C2 C 0.3955(9) -0.1620(8) 0.1611(5) 0.044(2) Uani 1 1 d . . . . .
H2 H 0.3821 -0.0887 0.1667 0.053 Uiso 1 1 calc R . . . .
C3 C 0.3128(9) -0.2250(9) 0.1327(5) 0.048(3) Uani 1 1 d . . . . .
C4 C 0.3293(10) -0.3349(8) 0.1283(4) 0.047(3) Uani 1 1 d . . . . .
C5 C 0.4298(9) -0.3812(8) 0.1516(5) 0.044(3) Uani 1 1 d . . . . .
C6 C 0.5167(9) -0.3181(8) 0.1768(4) 0.040(2) Uani 1 1 d . . . . .
H6 H 0.5868 -0.3486 0.1908 0.048 Uiso 1 1 calc R . . . .
C7 C 0.1889(11) -0.0747(11) 0.1130(6) 0.072(4) Uani 1 1 d . . . . .
H7A H 0.1993 -0.0521 0.1518 0.107 Uiso 1 1 calc GR . . . .
H7B H 0.1103 -0.0591 0.0989 0.107 Uiso 1 1 calc GR . . . .
H7C H 0.2430 -0.0367 0.0907 0.107 Uiso 1 1 calc GR . . . .
C8 C 0.2575(9) -0.4228(10) 0.0469(5) 0.054(3) Uani 1 1 d . . . . .
H8A H 0.2422 -0.3596 0.0241 0.080 Uiso 1 1 calc GR . . . .
H8B H 0.2040 -0.4792 0.0348 0.080 Uiso 1 1 calc GR . . . .
H8C H 0.3364 -0.4466 0.0427 0.080 Uiso 1 1 calc GR . . . .
C9 C 0.5327(11) -0.5398(8) 0.1711(5) 0.058(3) Uani 1 1 d . . . . .
H9A H 0.6018 -0.5189 0.1528 0.087 Uiso 1 1 calc GR . . . .
H9B H 0.5225 -0.6166 0.1682 0.087 Uiso 1 1 calc GR . . . .
H9C H 0.5405 -0.5195 0.2104 0.087 Uiso 1 1 calc GR . . . .
C10 C 0.5888(9) -0.1471(7) 0.2119(4) 0.037(2) Uani 1 1 d . . . . .
C11 C 0.7083(7) -0.0179(7) 0.2397(4) 0.033(2) Uani 1 1 d . . . . .
C12 C 0.7351(9) -0.1132(7) 0.2670(4) 0.037(2) Uani 1 1 d . . . . .
C13 C 0.8325(8) -0.1222(7) 0.3064(4) 0.036(2) Uani 1 1 d . . . . .
C14 C 0.8679(9) -0.2154(7) 0.3342(5) 0.045(3) Uani 1 1 d . . . . .
H14 H 0.8271 -0.2794 0.3270 0.054 Uiso 1 1 calc R . . . .
C15 C 0.9590(10) -0.2148(9) 0.3709(5) 0.058(3) Uani 1 1 d . . . . .
H15 H 0.9817 -0.2773 0.3905 0.070 Uiso 1 1 calc R . . . .
C16 C 1.0199(10) -0.1203(9) 0.3798(5) 0.052(3) Uani 1 1 d . . . . .
H16 H 1.0841 -0.1201 0.4059 0.063 Uiso 1 1 calc R . . . .
C17 C 0.8956(8) -0.0299(7) 0.3164(4) 0.037(2) Uani 1 1 d . . . . .
C18 C 0.8677(8) 0.0690(7) 0.2881(4) 0.035(2) Uani 1 1 d . . . . .
C19 C 0.9127(9) 0.2484(7) 0.2787(4) 0.043(2) Uani 1 1 d . . . . .
H19 H 0.9596 0.3075 0.2888 0.051 Uiso 1 1 calc R . . . .
C20 C 0.8219(9) 0.2622(7) 0.2395(4) 0.041(2) Uani 1 1 d . . . . .
H20 H 0.8081 0.3295 0.2228 0.050 Uiso 1 1 calc R . . . .
C21 C 0.7516(9) 0.1767(7) 0.2249(4) 0.041(2) Uani 1 1 d . . . . .
H21 H 0.6899 0.1854 0.1978 0.049 Uiso 1 1 calc R . . . .
C22 C 0.7714(9) 0.0781(8) 0.2499(4) 0.039(2) Uani 1 1 d . . . . .
C23 C 0.5663(9) 0.0289(8) 0.1618(4) 0.041(2) Uani 1 1 d . . . . .
C24 C 0.6056(10) 0.0245(9) 0.1091(5) 0.052(3) Uani 1 1 d . . . . .
H24 H 0.6631 -0.0254 0.1010 0.062 Uiso 1 1 calc R . . . .
C25 C 0.5621(11) 0.0921(9) 0.0678(5) 0.056(3) Uani 1 1 d . . . . .
H25 H 0.5937 0.0910 0.0324 0.068 Uiso 1 1 calc R . . . .
C26 C 0.4731(10) 0.1615(8) 0.0772(5) 0.048(3) Uani 1 1 d . . . . .
C27 C 0.4347(9) 0.1662(8) 0.1309(4) 0.044(3) Uani 1 1 d . . . . .
H27 H 0.3763 0.2154 0.1387 0.053 Uiso 1 1 calc R . . . .
C28 C 0.4793(9) 0.1010(8) 0.1730(4) 0.043(2) Uani 1 1 d . . . . .
H28 H 0.4513 0.1051 0.2092 0.051 Uiso 1 1 calc R . . . .
C29 C 0.4213(10) 0.2353(9) 0.0308(5) 0.060(3) Uani 1 1 d D U . . .
C30A C 0.452(3) 0.3492(14) 0.0435(13) 0.073(7) Uani 0.535(17) 1 d D U P A 1
H30A H 0.5334 0.3544 0.0548 0.109 Uiso 0.535(17) 1 calc GR . P A 1
H30B H 0.4062 0.3749 0.0736 0.109 Uiso 0.535(17) 1 calc GR . P A 1
H30C H 0.4352 0.3924 0.0102 0.109 Uiso 0.535(17) 1 calc GR . P A 1
C31A C 0.484(2) 0.2129(17) -0.0247(8) 0.063(6) Uani 0.535(17) 1 d D U P A 1
H31A H 0.4673 0.1405 -0.0374 0.094 Uiso 0.535(17) 1 calc GR . P A 1
H31B H 0.5670 0.2213 -0.0176 0.094 Uiso 0.535(17) 1 calc GR . P A 1
H31C H 0.4567 0.2632 -0.0535 0.094 Uiso 0.535(17) 1 calc GR . P A 1
C32A C 0.2964(18) 0.200(2) 0.0174(12) 0.086(7) Uani 0.535(17) 1 d D U P A 1
H32A H 0.2612 0.2446 -0.0120 0.129 Uiso 0.535(17) 1 calc GR . P A 1
H32B H 0.2530 0.2057 0.0508 0.129 Uiso 0.535(17) 1 calc GR . P A 1
H32C H 0.2957 0.1258 0.0048 0.129 Uiso 0.535(17) 1 calc GR . P A 1
C32B C 0.3094(19) 0.292(2) 0.0494(9) 0.059(6) Uani 0.465(17) 1 d D U P A 2
H32D H 0.2825 0.3426 0.0208 0.089 Uiso 0.465(17) 1 calc GR . P A 2
H32E H 0.3265 0.3291 0.0846 0.089 Uiso 0.465(17) 1 calc GR . P A 2
H32F H 0.2497 0.2388 0.0544 0.089 Uiso 0.465(17) 1 calc GR . P A 2
C30B C 0.503(3) 0.330(2) 0.0250(14) 0.066(7) Uani 0.465(17) 1 d D U P A 2
H30D H 0.5775 0.3049 0.0132 0.099 Uiso 0.465(17) 1 calc GR . P A 2
H30E H 0.5147 0.3665 0.0608 0.099 Uiso 0.465(17) 1 calc GR . P A 2
H30F H 0.4702 0.3798 -0.0028 0.099 Uiso 0.465(17) 1 calc GR . P A 2
C31B C 0.390(3) 0.181(2) -0.0189(12) 0.074(7) Uani 0.465(17) 1 d . U P A 2
H31D H 0.3561 0.2312 -0.0463 0.111 Uiso 0.465(17) 1 calc GR . P A 2
H31E H 0.3333 0.1263 -0.0114 0.111 Uiso 0.465(17) 1 calc GR . P A 2
H31F H 0.4576 0.1482 -0.0335 0.111 Uiso 0.465(17) 1 calc GR . P A 2
C33 C 1.0166(9) 0.1634(9) 0.4278(6) 0.056(3) Uani 1 1 d . . . . .
C34 C 1.2172(10) 0.0663(8) 0.4041(5) 0.047(3) Uani 1 1 d . . . . .
C35 C 1.1541(10) 0.2588(11) 0.3588(5) 0.055(3) Uani 1 1 d . . . . .
N1 N 0.6124(7) -0.0403(6) 0.2047(3) 0.0374(19) Uani 1 1 d . . . . .
N2 N 0.6601(7) -0.1919(6) 0.2501(3) 0.0384(19) Uani 1 1 d . . . . .
N3 N 0.9365(7) 0.1543(6) 0.3030(4) 0.042(2) Uani 1 1 d . . . . .
N4 N 0.9914(8) -0.0290(7) 0.3530(3) 0.045(2) Uani 1 1 d . . . . .
O1 O 0.2097(6) -0.1883(6) 0.1093(3) 0.057(2) Uani 1 1 d . . . . .
O2 O 0.2428(7) -0.3981(6) 0.1042(3) 0.056(2) Uani 1 1 d . . . . .
O3 O 0.4365(6) -0.4885(5) 0.1452(3) 0.0505(19) Uani 1 1 d . . . . .
O4 O 1.1891(7) 0.3442(6) 0.3580(3) 0.059(2) Uani 1 1 d . . . . .
O5 O 1.2916(7) 0.0361(7) 0.4304(4) 0.063(2) Uani 1 1 d . . . . .
O6 O 0.9862(8) 0.1894(9) 0.4704(4) 0.083(3) Uani 1 1 d . . . . .
Br1 Br 1.17367(10) 0.05525(8) 0.26669(5) 0.0486(3) Uani 1 1 d . . . . .
Re1 Re 1.08503(4) 0.12003(3) 0.35920(2) 0.04340(17) Uani 1 1 d . . . . .

loop_
_atom_site_aniso_label
_atom_site_aniso_U_11
_atom_site_aniso_U_22
_atom_site_aniso_U_33
_atom_site_aniso_U_23
_atom_site_aniso_U_13
_atom_site_aniso_U_12
C1 0.042(6) 0.039(5) 0.036(6) -0.005(4) 0.000(4) -0.005(4)
C2 0.049(6) 0.034(5) 0.049(7) -0.005(5) 0.000(5) -0.002(5)
C3 0.041(6) 0.059(7) 0.043(6) -0.002(5) 0.003(5) -0.005(5)
C4 0.055(7) 0.045(6) 0.041(6) -0.005(5) 0.005(5) -0.026(5)
C5 0.049(6) 0.032(5) 0.049(7) -0.003(4) 0.000(5) -0.007(4)
C6 0.041(6) 0.036(5) 0.043(6) -0.008(4) 0.007(5) -0.003(4)
C7 0.046(7) 0.078(9) 0.088(10) -0.007(8) -0.019(7) 0.009(6)
C8 0.037(6) 0.062(7) 0.059(8) -0.014(6) -0.016(5) 0.001(5)
C9 0.077(9) 0.034(6) 0.064(8) -0.007(5) 0.007(7) -0.017(6)
C10 0.046(6) 0.032(5) 0.034(6) -0.006(4) 0.000(5) -0.013(4)
C11 0.028(5) 0.030(5) 0.040(6) -0.004(4) -0.003(4) -0.004(4)
C12 0.048(6) 0.024(5) 0.038(6) 0.002(4) 0.002(5) -0.001(4)
C13 0.041(5) 0.032(5) 0.034(5) 0.001(4) -0.004(4) -0.001(4)
C14 0.051(6) 0.027(5) 0.055(7) 0.004(5) -0.005(5) -0.009(4)
C15 0.061(7) 0.046(6) 0.065(8) 0.022(6) -0.021(6) -0.001(6)
C16 0.050(7) 0.053(7) 0.051(7) 0.016(5) -0.020(6) -0.004(5)
C17 0.042(6) 0.034(5) 0.034(6) -0.002(4) -0.010(4) -0.009(4)
C18 0.039(5) 0.026(5) 0.038(6) 0.002(4) 0.005(4) -0.007(4)
C19 0.051(6) 0.026(5) 0.051(7) -0.004(4) -0.001(5) -0.010(4)
C20 0.054(6) 0.028(5) 0.041(6) 0.009(4) -0.003(5) -0.012(4)
C21 0.051(6) 0.035(5) 0.037(6) 0.011(4) -0.002(5) 0.001(5)
C22 0.042(6) 0.035(5) 0.040(6) -0.005(4) 0.000(5) 0.002(4)
C23 0.049(6) 0.035(5) 0.038(6) 0.005(4) -0.009(5) -0.009(4)
C24 0.064(7) 0.045(6) 0.045(7) -0.002(5) -0.011(6) 0.007(5)
C25 0.077(9) 0.056(7) 0.037(6) 0.010(5) 0.004(6) -0.001(6)
C26 0.058(7) 0.042(6) 0.043(7) -0.001(5) -0.008(5) -0.002(5)
C27 0.041(6) 0.041(6) 0.051(7) -0.002(5) -0.005(5) 0.005(4)
C28 0.049(6) 0.039(6) 0.038(6) 0.004(4) -0.012(5) 0.000(5)
C29 0.082(7) 0.052(5) 0.045(6) 0.010(4) -0.016(5) 0.011(5)
C30A 0.098(17) 0.048(8) 0.068(16) 0.008(7) -0.027(12) 0.021(8)
C31A 0.094(13) 0.041(10) 0.052(9) 0.013(7) -0.012(9) 0.013(9)
C32A 0.090(10) 0.091(16) 0.075(16) 0.001(13) -0.016(8) 0.004(9)
C32B 0.082(10) 0.058(12) 0.034(11) 0.020(9) -0.019(8) 0.018(8)
C30B 0.085(13) 0.053(11) 0.058(17) 0.010(10) -0.008(10) 0.012(9)
C31B 0.093(17) 0.072(13) 0.054(10) -0.002(10) -0.016(10) 0.010(11)
C33 0.028(6) 0.051(7) 0.088(10) 0.002(7) -0.002(6) -0.012(5)
C34 0.048(7) 0.037(6) 0.055(7) -0.022(5) 0.005(6) -0.015(5)
C35 0.045(7) 0.070(8) 0.051(8) -0.003(6) -0.001(5) -0.004(6)
N1 0.046(5) 0.029(4) 0.036(5) 0.000(3) -0.007(4) -0.002(4)
N2 0.042(5) 0.036(4) 0.036(5) 0.000(4) -0.009(4) -0.004(4)
N3 0.042(5) 0.036(4) 0.047(5) -0.003(4) -0.004(4) -0.008(4)
N4 0.052(5) 0.045(5) 0.037(5) 0.002(4) -0.012(4) 0.000(4)
O1 0.046(4) 0.050(5) 0.072(6) -0.003(4) -0.013(4) -0.005(4)
O2 0.049(5) 0.062(5) 0.056(5) -0.014(4) 0.000(4) -0.023(4)
O3 0.052(5) 0.036(4) 0.064(5) -0.011(3) 0.004(4) -0.011(3)
O4 0.073(6) 0.050(5) 0.056(5) -0.003(4) 0.004(4) -0.015(4)
O5 0.051(5) 0.072(6) 0.064(6) -0.002(4) -0.007(4) -0.001(4)
O6 0.057(6) 0.136(9) 0.056(6) -0.016(6) -0.005(5) -0.015(6)
Br1 0.0560(7) 0.0344(5) 0.0548(7) -0.0029(5) -0.0034(5) -0.0006(5)
Re1 0.0423(3) 0.0411(3) 0.0456(3) -0.00349(19) -0.00715(19) -0.00789(18)

loop_
_atom_type_symbol
_atom_type_description
_atom_type_scat_dispersion_real
_atom_type_scat_dispersion_imag
_atom_type_scat_source
C C 0.0033 0.0016 'International Tables Vol C Tables 4.2.6.8 and 6.1.1.4'
H H 0.0000 0.0000 'International Tables Vol C Tables 4.2.6.8 and 6.1.1.4'
N N 0.0061 0.0033 'International Tables Vol C Tables 4.2.6.8 and 6.1.1.4'
O O 0.0106 0.0060 'International Tables Vol C Tables 4.2.6.8 and 6.1.1.4'
Br Br -0.2901 2.4595 'International Tables Vol C Tables 4.2.6.8 and 6.1.1.4'
Re Re -1.0185 7.2310 'International Tables Vol C Tables 4.2.6.8 and 6.1.1.4'

loop_
_geom_angle_atom_site_label_1
_geom_angle_atom_site_label_2
_geom_angle_atom_site_label_3
_geom_angle
_geom_angle_site_symmetry_1
_geom_angle_site_symmetry_3
C2 C1 C6 122.0(9) . .
C2 C1 C10 121.9(9) . .
C6 C1 C10 115.9(9) . .
C1 C2 H2 120.6 . .
C1 C2 C3 118.8(10) . .
C3 C2 H2 120.6 . .
C2 C3 C4 120.3(10) . .
O1 C3 C2 124.8(10) . .
O1 C3 C4 114.9(9) . .
C5 C4 C3 119.8(9) . .
O2 C4 C3 120.0(10) . .
O2 C4 C5 120.0(10) . .
C6 C5 C4 120.4(9) . .
O3 C5 C4 114.9(9) . .
O3 C5 C6 124.6(10) . .
C1 C6 H6 120.8 . .
C5 C6 C1 118.4(10) . .
C5 C6 H6 120.8 . .
H7A C7 H7B 109.5 . .
H7A C7 H7C 109.5 . .
H7B C7 H7C 109.5 . .
O1 C7 H7A 109.5 . .
O1 C7 H7B 109.5 . .
O1 C7 H7C 109.5 . .
H8A C8 H8B 109.5 . .
H8A C8 H8C 109.5 . .
H8B C8 H8C 109.5 . .
O2 C8 H8A 109.5 . .
O2 C8 H8B 109.5 . .
O2 C8 H8C 109.5 . .
H9A C9 H9B 109.5 . .
H9A C9 H9C 109.5 . .
H9B C9 H9C 109.5 . .
O3 C9 H9A 109.5 . .
O3 C9 H9B 109.5 . .
O3 C9 H9C 109.5 . .
N1 C10 C1 125.9(9) . .
N2 C10 C1 121.9(8) . .
N2 C10 N1 112.2(8) . .
C12 C11 C22 123.2(8) . .
N1 C11 C12 105.1(8) . .
N1 C11 C22 131.7(9) . .
C11 C12 C13 121.6(8) . .
N2 C12 C11 111.2(8) . .
N2 C12 C13 127.1(8) . .
C14 C13 C12 125.4(9) . .
C17 C13 C12 115.8(8) . .
C17 C13 C14 118.8(9) . .
C13 C14 H14 119.7 . .
C15 C14 C13 120.6(9) . .
C15 C14 H14 119.7 . .
C14 C15 H15 120.6 . .
C14 C15 C16 118.8(10) . .
C16 C15 H15 120.6 . .
C15 C16 H16 118.5 . .
N4 C16 C15 123.0(10) . .
N4 C16 H16 118.5 . .
C13 C17 C18 122.5(8) . .
N4 C17 C13 121.1(9) . .
N4 C17 C18 116.3(8) . .
C22 C18 C17 121.5(8) . .
N3 C18 C17 116.0(8) . .
N3 C18 C22 122.4(9) . .
C20 C19 H19 118.8 . .
N3 C19 H19 118.8 . .
N3 C19 C20 122.5(9) . .
C19 C20 H20 120.3 . .
C21 C20 C19 119.4(9) . .
C21 C20 H20 120.3 . .
C20 C21 H21 119.9 . .
C20 C21 C22 120.2(10) . .
C22 C21 H21 119.9 . .
C18 C22 C11 115.2(8) . .
C21 C22 C11 127.5(9) . .
C21 C22 C18 117.2(9) . .
C24 C23 C28 119.4(10) . .
C24 C23 N1 120.6(10) . .
C28 C23 N1 120.1(10) . .
C23 C24 H24 119.7 . .
C23 C24 C25 120.6(11) . .
C25 C24 H24 119.7 . .
C24 C25 H25 119.4 . .
C24 C25 C26 121.3(11) . .
C26 C25 H25 119.4 . .
C25 C26 C29 121.7(10) . .
C27 C26 C25 117.6(10) . .
C27 C26 C29 120.7(10) . .
C26 C27 H27 119.1 . .
C26 C27 C28 121.8(10) . .
C28 C27 H27 119.1 . .
C23 C28 C27 119.3(10) . .
C23 C28 H28 120.4 . .
C27 C28 H28 120.4 . .
C26 C29 C31A 108.8(11) . .
C26 C29 C32B 111.2(11) . .
C30A C29 C26 110.5(13) . .
C30A C29 C31A 103.0(17) . .
C30A C29 C32A 121.9(18) . .
C32A C29 C26 107.4(14) . .
C32A C29 C31A 104.4(17) . .
C30B C29 C26 108.3(15) . .
C30B C29 C32B 101.7(17) . .
C31B C29 C26 113.1(15) . .
C31B C29 C32B 106.3(18) . .
C31B C29 C30B 116(2) . .
C29 C30A H30A 109.5 . .
C29 C30A H30B 109.5 . .
C29 C30A H30C 109.5 . .
H30A C30A H30B 109.5 . .
H30A C30A H30C 109.5 . .
H30B C30A H30C 109.5 . .
C29 C31A H31A 109.5 . .
C29 C31A H31B 109.5 . .
C29 C31A H31C 109.5 . .
H31A C31A H31B 109.5 . .
H31A C31A H31C 109.5 . .
H31B C31A H31C 109.5 . .
C29 C32A H32A 109.5 . .
C29 C32A H32B 109.5 . .
C29 C32A H32C 109.5 . .
H32A C32A H32B 109.5 . .
H32A C32A H32C 109.5 . .
H32B C32A H32C 109.5 . .
C29 C32B H32D 109.5 . .
C29 C32B H32E 109.5 . .
C29 C32B H32F 109.5 . .
H32D C32B H32E 109.5 . .
H32D C32B H32F 109.5 . .
H32E C32B H32F 109.5 . .
C29 C30B H30D 109.5 . .
C29 C30B H30E 109.5 . .
C29 C30B H30F 109.5 . .
H30D C30B H30E 109.5 . .
H30D C30B H30F 109.5 . .
H30E C30B H30F 109.5 . .
C29 C31B H31D 109.5 . .
C29 C31B H31E 109.5 . .
C29 C31B H31F 109.5 . .
H31D C31B H31E 109.5 . .
H31D C31B H31F 109.5 . .
H31E C31B H31F 109.5 . .
O6 C33 Re1 173.8(10) . .
O5 C34 Re1 178.9(10) . .
O4 C35 Re1 176.0(11) . .
C10 N1 C23 127.7(8) . .
C11 N1 C10 106.3(7) . .
C11 N1 C23 124.6(8) . .
C10 N2 C12 105.1(8) . .
C18 N3 Re1 115.9(6) . .
C19 N3 C18 118.3(8) . .
C19 N3 Re1 125.6(6) . .
C16 N4 C17 117.7(9) . .
C16 N4 Re1 126.5(7) . .
C17 N4 Re1 115.8(6) . .
C3 O1 C7 116.7(8) . .
C4 O2 C8 113.7(8) . .
C5 O3 C9 117.1(8) . .
C33 Re1 C34 88.8(5) . .
C33 Re1 C35 86.7(5) . .
C33 Re1 N3 96.9(4) . .
C33 Re1 N4 94.1(4) . .
C33 Re1 Br1 178.0(3) . .
C34 Re1 N3 170.6(3) . .
C34 Re1 N4 96.6(4) . .
C34 Re1 Br1 91.3(3) . .
C35 Re1 C34 90.1(4) . .
C35 Re1 N3 97.7(4) . .
C35 Re1 N4 173.3(4) . .
C35 Re1 Br1 95.3(4) . .
N3 Re1 Br1 82.8(2) . .
N4 Re1 N3 75.6(3) . .
N4 Re1 Br1 83.9(2) . .

loop_
_geom_bond_atom_site_label_1
_geom_bond_atom_site_label_2
_geom_bond_distance
_geom_bond_site_symmetry_2
C1 C2 1.388(14) .
C1 C6 1.407(13) .
C1 C10 1.485(13) .
C2 H2 0.9500 .
C2 C3 1.398(14) .
C3 C4 1.408(15) .
C3 O1 1.380(13) .
C4 C5 1.400(15) .
C4 O2 1.388(12) .
C5 C6 1.400(14) .
C5 O3 1.367(12) .
C6 H6 0.9500 .
C7 H7A 0.9800 .
C7 H7B 0.9800 .
C7 H7C 0.9800 .
C7 O1 1.459(15) .
C8 H8A 0.9800 .
C8 H8B 0.9800 .
C8 H8C 0.9800 .
C8 O2 1.436(13) .
C9 H9A 0.9800 .
C9 H9B 0.9800 .
C9 H9C 0.9800 .
C9 O3 1.410(14) .
C10 N1 1.390(11) .
C10 N2 1.331(12) .
C11 C12 1.399(13) .
C11 C22 1.433(13) .
C11 N1 1.391(11) .
C12 C13 1.443(13) .
C12 N2 1.371(12) .
C13 C14 1.404(13) .
C13 C17 1.394(12) .
C14 H14 0.9500 .
C14 C15 1.344(14) .
C15 H15 0.9500 .
C15 C16 1.400(15) .
C16 H16 0.9500 .
C16 N4 1.354(13) .
C17 C18 1.452(13) .
C17 N4 1.383(12) .
C18 C22 1.415(13) .
C18 N3 1.380(12) .
C19 H19 0.9500 .
C19 C20 1.390(14) .
C19 N3 1.346(12) .
C20 H20 0.9500 .
C20 C21 1.390(13) .
C21 H21 0.9500 .
C21 C22 1.399(13) .
C23 C24 1.376(15) .
C23 C28 1.404(15) .
C23 N1 1.436(12) .
C24 H24 0.9500 .
C24 C25 1.385(15) .
C25 H25 0.9500 .
C25 C26 1.390(16) .
C26 C27 1.394(15) .
C26 C29 1.551(15) .
C27 H27 0.9500 .
C27 C28 1.386(14) .
C28 H28 0.9500 .
C29 C30A 1.510(17) .
C29 C31A 1.589(17) .
C29 C32A 1.544(17) .
C29 C32B 1.579(17) .
C29 C30B 1.549(18) .
C29 C31B 1.41(3) .
C30A H30A 0.9800 .
C30A H30B 0.9800 .
C30A H30C 0.9800 .
C31A H31A 0.9800 .
C31A H31B 0.9800 .
C31A H31C 0.9800 .
C32A H32A 0.9800 .
C32A H32B 0.9800 .
C32A H32C 0.9800 .
C32B H32D 0.9800 .
C32B H32E 0.9800 .
C32B H32F 0.9800 .
C30B H30D 0.9800 .
C30B H30E 0.9800 .
C30B H30F 0.9800 .
C31B H31D 0.9800 .
C31B H31E 0.9800 .
C31B H31F 0.9800 .
C33 O6 1.154(15) .
C33 Re1 1.955(15) .
C34 O5 1.112(13) .
C34 Re1 1.954(13) .
C35 O4 1.155(14) .
C35 Re1 1.930(13) .
N3 Re1 2.181(8) .
N4 Re1 2.179(9) .
Br1 Re1 2.6430(13) .

loop_
_geom_torsion_atom_site_label_1
_geom_torsion_atom_site_label_2
_geom_torsion_atom_site_label_3
_geom_torsion_atom_site_label_4
_geom_torsion
_geom_torsion_site_symmetry_1
_geom_torsion_site_symmetry_2
_geom_torsion_site_symmetry_3
_geom_torsion_site_symmetry_4
C1 C2 C3 C4 4.9(16) . . . .
C1 C2 C3 O1 -177.6(10) . . . .
C1 C10 N1 C11 -176.5(9) . . . .
C1 C10 N1 C23 -9.4(17) . . . .
C1 C10 N2 C12 176.6(9) . . . .
C2 C1 C6 C5 0.5(16) . . . .
C2 C1 C10 N1 -30.7(16) . . . .
C2 C1 C10 N2 150.7(10) . . . .
C2 C3 C4 C5 -1.0(16) . . . .
C2 C3 C4 O2 174.6(10) . . . .
C2 C3 O1 C7 2.4(16) . . . .
C3 C4 C5 C6 -3.3(16) . . . .
C3 C4 C5 O3 179.5(10) . . . .
C3 C4 O2 C8 98.1(12) . . . .
C4 C3 O1 C7 179.9(10) . . . .
C4 C5 C6 C1 3.6(15) . . . .
C4 C5 O3 C9 -175.9(10) . . . .
C5 C4 O2 C8 -86.3(12) . . . .
C6 C1 C2 C3 -4.7(16) . . . .
C6 C1 C10 N1 154.4(10) . . . .
C6 C1 C10 N2 -24.2(14) . . . .
C6 C5 O3 C9 7.0(15) . . . .
C10 C1 C2 C3 -179.3(10) . . . .
C10 C1 C6 C5 175.3(9) . . . .
C11 C12 C13 C14 -177.7(10) . . . .
C11 C12 C13 C17 1.6(15) . . . .
C11 C12 N2 C10 1.2(11) . . . .
C12 C11 C22 C18 2.9(15) . . . .
C12 C11 C22 C21 179.9(10) . . . .
C12 C11 N1 C10 -1.4(10) . . . .
C12 C11 N1 C23 -168.9(9) . . . .
C12 C13 C14 C15 -178.9(11) . . . .
C12 C13 C17 C18 -1.5(15) . . . .
C12 C13 C17 N4 -179.4(9) . . . .
C13 C12 N2 C10 -177.2(10) . . . .
C13 C14 C15 C16 -1.8(19) . . . .
C13 C17 C18 C22 2.3(16) . . . .
C13 C17 C18 N3 178.8(9) . . . .
C13 C17 N4 C16 -1.7(15) . . . .
C13 C17 N4 Re1 176.3(8) . . . .
C14 C13 C17 C18 177.8(10) . . . .
C14 C13 C17 N4 -0.2(16) . . . .
C14 C15 C16 N4 0(2) . . . .
C15 C16 N4 C17 1.9(18) . . . .
C15 C16 N4 Re1 -175.9(9) . . . .
C17 C13 C14 C15 1.9(17) . . . .
C17 C18 C22 C11 -2.8(14) . . . .
C17 C18 C22 C21 179.9(9) . . . .
C17 C18 N3 C19 -178.7(9) . . . .
C17 C18 N3 Re1 6.5(11) . . . .
C18 C17 N4 C16 -179.7(10) . . . .
C18 C17 N4 Re1 -1.7(12) . . . .
C19 C20 C21 C22 0.7(16) . . . .
C20 C19 N3 C18 -0.1(16) . . . .
C20 C19 N3 Re1 174.2(8) . . . .
C20 C21 C22 C11 -179.7(10) . . . .
C20 C21 C22 C18 -2.8(15) . . . .
C22 C11 C12 C13 -2.4(16) . . . .
C22 C11 C12 N2 179.1(9) . . . .
C22 C11 N1 C10 179.8(10) . . . .
C22 C11 N1 C23 12.2(17) . . . .
C22 C18 N3 C19 -2.2(15) . . . .
C22 C18 N3 Re1 -177.0(7) . . . .
C23 C24 C25 C26 -4.0(18) . . . .
C24 C23 C28 C27 0.1(15) . . . .
C24 C23 N1 C10 -76.7(14) . . . .
C24 C23 N1 C11 88.2(12) . . . .
C24 C25 C26 C27 4.5(17) . . . .
C24 C25 C26 C29 -178.2(10) . . . .
C25 C26 C27 C28 -2.9(16) . . . .
C25 C26 C29 C30A -110.7(19) . . . .
C25 C26 C29 C31A 1.6(17) . . . .
C25 C26 C29 C32A 114.1(17) . . . .
C25 C26 C29 C32B 170.8(15) . . . .
C25 C26 C29 C30B -78.3(19) . . . .
C25 C26 C29 C31B 51(2) . . . .
C26 C27 C28 C23 0.6(16) . . . .
C27 C26 C29 C30A 66.5(19) . . . .
C27 C26 C29 C31A 178.8(14) . . . .
C27 C26 C29 C32A -68.7(17) . . . .
C27 C26 C29 C32B -12.1(17) . . . .
C27 C26 C29 C30B 98.9(18) . . . .
C27 C26 C29 C31B -132(2) . . . .
C28 C23 C24 C25 1.5(16) . . . .
C28 C23 N1 C10 102.5(12) . . . .
C28 C23 N1 C11 -92.6(12) . . . .
C29 C26 C27 C28 179.8(10) . . . .
N1 C10 N2 C12 -2.1(11) . . . .
N1 C11 C12 C13 178.6(9) . . . .
N1 C11 C12 N2 0.1(11) . . . .
N1 C11 C22 C18 -178.4(10) . . . .
N1 C11 C22 C21 -1.4(18) . . . .
N1 C23 C24 C25 -179.2(10) . . . .
N1 C23 C28 C27 -179.1(9) . . . .
N2 C10 N1 C11 2.3(11) . . . .
N2 C10 N1 C23 169.3(10) . . . .
N2 C12 C13 C14 0.6(17) . . . .
N2 C12 C13 C17 179.8(10) . . . .
N3 C18 C22 C11 -179.1(9) . . . .
N3 C18 C22 C21 3.6(15) . . . .
N3 C19 C20 C21 0.8(17) . . . .
N4 C17 C18 C22 -179.7(9) . . . .
N4 C17 C18 N3 -3.2(14) . . . .
O1 C3 C4 C5 -178.7(10) . . . .
O1 C3 C4 O2 -3.1(15) . . . .
O2 C4 C5 C6 -178.9(9) . . . .
O2 C4 C5 O3 3.8(15) . . . .
O3 C5 C6 C1 -179.5(10) . . . .

loop_
_smtbx_masks_void_nr
_smtbx_masks_void_average_x
_smtbx_masks_void_average_y
_smtbx_masks_void_average_z
_smtbx_masks_void_volume
_smtbx_masks_void_count_electrons
1 0.000 0.000 0.000 233.6 129.1
2 0.000 0.500 0.500 233.6 129.1
